data_4101936
loop_
_publ_author_name
'Pradip Bag'
'Mikhail E. Itkis'
'Sushanta K. Pal'
'Bruno Donnadieu'
'Fook S. Tham'
'Hyunsoo Park'
'John A. Schlueter'
'Theo Siegrist'
'Robert C. Haddon'

_publ_section_title
;
 Resonating Valence Bond and \s-Charge Density Wave Phases in a
 Benzannulated Phenalenyl Radical
;
_journal_name_full 'Journal of the American Chemical Society'
_journal_page_first 2684
_journal_page_last 2694
_journal_paper_doi 10.1021/ja908768a
_journal_volume 132
_journal_year 2010
_chemical_formula_sum 'C48 H32 B N2 O2'
_chemical_formula_weight 679.57
_chemical_name_systematic
; 
 ? 
;
_space_group_IT_number 13
_symmetry_cell_setting monoclinic
_symmetry_space_group_name_Hall '-P 2yc'
_symmetry_space_group_name_H-M 'P 1 2/c 1'
_atom_sites_solution_hydrogens geom
_atom_sites_solution_primary direct
_atom_sites_solution_secondary difmap
_audit_creation_method SHELXL-97
_cell_angle_alpha 90.00
_cell_angle_beta 98.8441(18)
_cell_angle_gamma 90.00
_cell_formula_units_Z 2
_cell_length_a 10.0564(4)
_cell_length_b 9.5585(4)
_cell_length_c 17.2269(7)
_cell_measurement_reflns_used 5096
_cell_measurement_temperature 15(2)
_cell_measurement_theta_max 31.48
_cell_measurement_theta_min 2.39
_cell_volume 1636.23(12)
_computing_cell_refinement 'Bruker SAINT'
_computing_data_collection 'Bruker APEX2'
_computing_data_reduction 'Bruker SAINT'
_computing_molecular_graphics 'Bruker SHELXTL'
_computing_publication_material 'Bruker SHELXTL'
_computing_structure_refinement 'SHELXL-97 (Sheldrick, 2008)'
_computing_structure_solution 'SHELXS-97 (Sheldrick, 2008)'
_diffrn_ambient_temperature 15(2)
_diffrn_measured_fraction_theta_full 0.993
_diffrn_measured_fraction_theta_max 0.993
_diffrn_measurement_device_type 'Bruker APEX-II CCD'
_diffrn_measurement_method '\f and \w scans'
_diffrn_radiation_monochromator graphite
_diffrn_radiation_source 'Normal-focus sealed tube'
_diffrn_radiation_type MoK\a
_diffrn_radiation_wavelength 0.71073
_diffrn_reflns_av_R_equivalents 0.0307
_diffrn_reflns_av_sigmaI/netI 0.0268
_diffrn_reflns_limit_h_max 13
_diffrn_reflns_limit_h_min -13
_diffrn_reflns_limit_k_max 12
_diffrn_reflns_limit_k_min -12
_diffrn_reflns_limit_l_max 22
_diffrn_reflns_limit_l_min -22
_diffrn_reflns_number 17425
_diffrn_reflns_theta_full 28.28
_diffrn_reflns_theta_max 28.28
_diffrn_reflns_theta_min 2.05
_exptl_absorpt_coefficient_mu 0.083
_exptl_absorpt_correction_T_max 0.9917
_exptl_absorpt_correction_T_min 0.9754
_exptl_absorpt_correction_type multi-scan
_exptl_absorpt_process_details 'Bruker SADABS'
_exptl_crystal_colour black
_exptl_crystal_density_diffrn 1.379
_exptl_crystal_density_meas ?
_exptl_crystal_density_method 'not measured'
_exptl_crystal_description 'prism frag'
_exptl_crystal_F_000 710
_exptl_crystal_size_max 0.30
_exptl_crystal_size_mid 0.30
_exptl_crystal_size_min 0.10
_refine_diff_density_max 0.484
_refine_diff_density_min -0.246
_refine_diff_density_rms 0.053
_refine_ls_extinction_method none
_refine_ls_goodness_of_fit_ref 1.071
_refine_ls_hydrogen_treatment constr
_refine_ls_matrix_type full
_refine_ls_number_parameters 256
_refine_ls_number_reflns 4046
_refine_ls_number_restraints 77
_refine_ls_restrained_S_all 1.063
_refine_ls_R_factor_all 0.0671
_refine_ls_R_factor_gt 0.0482
_refine_ls_shift/su_max 0.000
_refine_ls_shift/su_mean 0.000
_refine_ls_structure_factor_coef Fsqd
_refine_ls_weighting_details 'calc w=1/[\s^2^(Fo^2^)+(0.0726P)^2^+0.6659P] where P=(Fo^2^+2Fc^2^)/3'
_refine_ls_weighting_scheme calc
_refine_ls_wR_factor_gt 0.1319
_refine_ls_wR_factor_ref 0.1493
_reflns_number_gt 3044
_reflns_number_total 4046
_reflns_threshold_expression >2sigma(I)
_cod_data_source_file ja908768a_si_001.cif
_cod_data_source_block 15kdata_0m
_cod_depositor_comments
;
The following automatic conversions were performed:

'_exptl_crystal_density_meas' value 'not measured' was changed to '?'
- the value is perceived as not measured.

Automatic conversion script
Id: cif_fix_values 3008 2015-01-20 13:52:24Z robertas 
;
_cod_database_code 4101936

loop_
_symmetry_equiv_pos_as_xyz
'x, y, z'
'-x, y, -z+1/2'
'-x, -y, -z'
'x, -y, z-1/2'

loop_
_atom_site_label
_atom_site_type_symbol
_atom_site_fract_x
_atom_site_fract_y
_atom_site_fract_z
_atom_site_U_iso_or_equiv
_atom_site_adp_type
_atom_site_occupancy
_atom_site_symmetry_multiplicity
_atom_site_calc_flag
_atom_site_refinement_flags
_atom_site_disorder_assembly
_atom_site_disorder_group
B1 B 1.0000 0.7074(2) 0.2500 0.0186(4) Uani 1 2 d S . .
O1 O 1.09300(9) 0.61580(11) 0.21583(6) 0.0208(2) Uani 1 1 d . B .
C1 C 1.16242(16) 0.60537(16) -0.09899(9) 0.0253(3) Uani 1 1 d . . .
H1 H 1.2235 0.5414 -0.1168 0.030 Uiso 1 1 calc R . .
C2 C 1.09010(16) 0.69626(17) -0.15235(9) 0.0273(3) Uani 1 1 d . B .
H2 H 1.1021 0.6938 -0.2060 0.033 Uiso 1 1 calc R . .
C3 C 1.00059(16) 0.79036(17) -0.12801(10) 0.0271(3) Uani 1 1 d . . .
H3 H 0.9546 0.8549 -0.1646 0.033 Uiso 1 1 calc R A 1
C3A C 0.9774(2) 0.7917(2) -0.05163(15) 0.0207(5) Uani 0.833(6) 1 d PU B 1
C4 C 0.8852(2) 0.8866(2) -0.02476(11) 0.0224(5) Uani 0.833(6) 1 d PU B 1
H4 H 0.8356 0.9486 -0.0615 0.027 Uiso 0.833(6) 1 calc PR B 1
C5 C 0.8655(2) 0.8917(2) 0.05176(15) 0.0208(5) Uani 0.833(6) 1 d PU B 1
H5 H 0.8021 0.9563 0.0666 0.025 Uiso 0.833(6) 1 calc PR B 1
C3AD C 1.0085(14) 0.8127(10) -0.0388(7) 0.0207(5) Uani 0.167(6) 1 d PDU B 2
C4D C 0.9446(7) 0.9376(6) -0.0066(5) 0.016(2) Uani 0.167(6) 1 d PDU . 2
H4D H 0.8681 0.9694 -0.0468 0.019 Uiso 0.167(6) 1 calc PR B 2
C5D C 0.8915(13) 0.9106(12) 0.0686(6) 0.0208(5) Uani 0.167(6) 1 d PDU B 2
H5D H 0.8260 0.9704 0.0853 0.025 Uiso 0.167(6) 1 calc PR B 2
C6 C 0.93815(13) 0.80178(15) 0.11073(9) 0.0201(3) Uani 1 1 d D . .
C6A C 1.03390(14) 0.70530(15) 0.08579(9) 0.0207(3) Uani 1 1 d . B .
C7 C 1.10556(13) 0.61448(15) 0.14004(8) 0.0191(3) Uani 1 1 d . . .
C7A C 1.20104(13) 0.51649(15) 0.11702(9) 0.0201(3) Uani 1 1 d . B .
C8 C 1.27421(14) 0.42644(15) 0.17292(9) 0.0212(3) Uani 1 1 d . . .
H8 H 1.2583 0.4283 0.2259 0.025 Uiso 1 1 calc R B .
C9 C 1.36859(15) 0.33583(16) 0.15133(9) 0.0244(3) Uani 1 1 d . B .
H9 H 1.4168 0.2748 0.1891 0.029 Uiso 1 1 calc R . .
C10 C 1.39306(16) 0.33407(17) 0.07367(10) 0.0270(3) Uani 1 1 d . . .
H10 H 1.4596 0.2732 0.0590 0.032 Uiso 1 1 calc R B .
C11 C 1.32132(15) 0.42012(17) 0.01835(9) 0.0264(3) Uani 1 1 d . B .
H11 H 1.3385 0.4168 -0.0343 0.032 Uiso 1 1 calc R . .
C11A C 1.22299(14) 0.51296(15) 0.03801(9) 0.0212(3) Uani 1 1 d . . .
C11B C 1.14740(14) 0.60572(15) -0.01954(9) 0.0217(3) Uani 1 1 d . B .
C11C C 1.05466(14) 0.70136(15) 0.00554(9) 0.0221(3) Uani 1 1 d D . .
N1 N 0.91853(11) 0.79892(13) 0.18666(8) 0.0210(3) Uani 1 1 d . B .
C12 C 0.82244(14) 0.89720(15) 0.21337(9) 0.0229(3) Uani 1 1 d . . .
H12A H 0.8478 0.9936 0.2006 0.027 Uiso 1 1 calc R B .
H12B H 0.8300 0.8904 0.2712 0.027 Uiso 1 1 calc R . .
C13 C 0.67691(14) 0.87241(16) 0.17745(9) 0.0220(3) Uani 1 1 d . B .
C14 C 0.59502(16) 0.98288(18) 0.14795(13) 0.0398(5) Uani 1 1 d . . .
H14 H 0.6297 1.0755 0.1514 0.048 Uiso 1 1 calc R B .
C15 C 0.46239(17) 0.95938(19) 0.11329(14) 0.0438(5) Uani 1 1 d . B .
H15 H 0.4073 1.0358 0.0931 0.053 Uiso 1 1 calc R . .
C16 C 0.41076(15) 0.82527(17) 0.10826(10) 0.0276(4) Uani 1 1 d . . .
H16 H 0.3205 0.8090 0.0844 0.033 Uiso 1 1 calc R B .
C17 C 0.49170(14) 0.71495(16) 0.13824(9) 0.0239(3) Uani 1 1 d . B .
H17 H 0.4567 0.6225 0.1353 0.029 Uiso 1 1 calc R . .
C18 C 0.62382(14) 0.73855(16) 0.17265(9) 0.0219(3) Uani 1 1 d . . .
H18 H 0.6785 0.6620 0.1931 0.026 Uiso 1 1 calc R B .

loop_
_atom_site_aniso_label
_atom_site_aniso_U_11
_atom_site_aniso_U_22
_atom_site_aniso_U_33
_atom_site_aniso_U_23
_atom_site_aniso_U_13
_atom_site_aniso_U_12
B1 0.0146(9) 0.0203(11) 0.0209(11) 0.000 0.0028(8) 0.000
O1 0.0154(5) 0.0224(5) 0.0249(5) 0.0024(4) 0.0043(4) 0.0019(4)
C1 0.0267(7) 0.0224(8) 0.0269(8) -0.0027(6) 0.0042(6) -0.0008(6)
C2 0.0316(8) 0.0257(8) 0.0242(8) -0.0005(6) 0.0033(6) -0.0054(6)
C3 0.0308(8) 0.0213(8) 0.0288(8) 0.0056(6) 0.0032(6) -0.0037(6)
C3A 0.0198(12) 0.0168(9) 0.0241(10) 0.0022(7) -0.0013(8) -0.0062(7)
C4 0.0191(9) 0.0191(10) 0.0260(10) 0.0044(7) -0.0062(7) -0.0029(7)
C5 0.0151(11) 0.0165(9) 0.0295(11) 0.0001(8) -0.0012(8) -0.0014(7)
C6 0.0150(6) 0.0180(7) 0.0274(7) 0.0031(6) 0.0030(5) -0.0015(5)
C6A 0.0171(6) 0.0177(7) 0.0280(8) 0.0034(6) 0.0053(5) -0.0019(5)
C7 0.0139(6) 0.0193(7) 0.0244(7) 0.0017(5) 0.0040(5) -0.0034(5)
C7A 0.0151(6) 0.0176(7) 0.0277(7) 0.0003(6) 0.0037(5) -0.0028(5)
C8 0.0178(6) 0.0201(7) 0.0256(7) 0.0007(6) 0.0028(5) -0.0007(5)
C9 0.0210(7) 0.0201(7) 0.0314(8) 0.0009(6) 0.0021(6) 0.0016(6)
C10 0.0244(7) 0.0233(8) 0.0343(8) -0.0017(6) 0.0079(6) 0.0054(6)
C11 0.0268(7) 0.0253(8) 0.0281(8) -0.0004(6) 0.0077(6) 0.0015(6)
C11A 0.0182(6) 0.0185(7) 0.0272(7) 0.0003(6) 0.0042(5) -0.0030(5)
C11B 0.0196(7) 0.0186(7) 0.0269(8) 0.0017(6) 0.0036(5) -0.0035(5)
C11C 0.0204(7) 0.0191(7) 0.0272(8) 0.0049(6) 0.0046(6) -0.0023(5)
N1 0.0126(5) 0.0203(6) 0.0297(7) -0.0020(5) 0.0019(5) 0.0007(4)
C12 0.0153(6) 0.0207(7) 0.0323(8) -0.0027(6) 0.0028(6) 0.0015(5)
C13 0.0140(6) 0.0230(7) 0.0291(8) -0.0032(6) 0.0032(5) 0.0002(5)
C14 0.0208(8) 0.0189(8) 0.0757(14) -0.0030(8) -0.0055(8) -0.0004(6)
C15 0.0195(8) 0.0227(9) 0.0841(15) -0.0003(9) -0.0084(8) 0.0039(6)
C16 0.0140(6) 0.0261(8) 0.0418(9) -0.0046(7) 0.0016(6) -0.0012(6)
C17 0.0188(7) 0.0217(7) 0.0314(8) -0.0008(6) 0.0048(6) -0.0034(6)
C18 0.0184(6) 0.0213(7) 0.0260(7) 0.0012(6) 0.0035(5) 0.0010(5)

loop_
_atom_type_symbol
_atom_type_description
_atom_type_scat_dispersion_real
_atom_type_scat_dispersion_imag
_atom_type_scat_source
C C 0.0033 0.0016 'International Tables Vol C Tables 4.2.6.8 and 6.1.1.4'
H H 0.0000 0.0000 'International Tables Vol C Tables 4.2.6.8 and 6.1.1.4'
B B 0.0013 0.0007 'International Tables Vol C Tables 4.2.6.8 and 6.1.1.4'
N N 0.0061 0.0033 'International Tables Vol C Tables 4.2.6.8 and 6.1.1.4'
O O 0.0106 0.0060 'International Tables Vol C Tables 4.2.6.8 and 6.1.1.4'

loop_
_geom_angle_atom_site_label_1
_geom_angle_atom_site_label_2
_geom_angle_atom_site_label_3
_geom_angle
_geom_angle_site_symmetry_1
_geom_angle_site_symmetry_3
_geom_angle_publ_flag
O1 B1 O1 106.80(16) 2_755 . ?
O1 B1 N1 111.00(6) 2_755 2_755 ?
O1 B1 N1 108.77(6) . 2_755 ?
O1 B1 N1 108.77(6) 2_755 . ?
O1 B1 N1 111.00(6) . . ?
N1 B1 N1 110.46(17) 2_755 . ?
C7 O1 B1 124.13(10) . . ?
C2 C1 C11B 121.48(14) . . ?
C2 C1 H1 119.3 . . ?
C11B C1 H1 119.3 . . ?
C3 C2 C1 120.41(15) . . ?
C3 C2 H2 119.8 . . ?
C1 C2 H2 119.8 . . ?
C3A C3 C2 120.77(16) . . ?
C3A C3 C3AD 14.6(5) . . ?
C2 C3 C3AD 117.1(4) . . ?
C3A C3 H3 119.6 . . ?
C2 C3 H3 119.6 . . ?
C3AD C3 H3 121.2 . . ?
C3 C3A C4 122.19(18) . . ?
C3 C3A C11C 119.75(18) . . ?
C4 C3A C11C 117.92(19) . . ?
C5 C4 C3A 122.36(18) . . ?
C5 C4 H4 118.8 . . ?
C3A C4 H4 118.8 . . ?
C4 C5 C6 121.81(19) . . ?
C4 C5 H5 119.1 . . ?
C6 C5 H5 119.1 . . ?
C11C C3AD C4D 123.1(9) . . ?
C11C C3AD C3 114.6(7) . . ?
C4D C3AD C3 121.3(7) . . ?
C5D C4D C3AD 114.3(8) . . ?
C5D C4D C4D 109.6(8) . 3_775 ?
C3AD C4D C4D 108.2(8) . 3_775 ?
C5D C4D H4D 108.2 . . ?
C3AD C4D H4D 108.2 . . ?
C4D C4D H4D 108.2 3_775 . ?
C6 C5D C4D 118.1(9) . . ?
C6 C5D H5D 121.0 . . ?
C4D C5D H5D 121.0 . . ?
C5D C6 N1 117.2(5) . . ?
C5D C6 C5 15.9(6) . . ?
N1 C6 C5 124.07(15) . . ?
C5D C6 C6A 122.6(5) . . ?
N1 C6 C6A 118.51(13) . . ?
C5 C6 C6A 117.37(15) . . ?
C7 C6A C11C 119.67(13) . . ?
C7 C6A C6 119.86(13) . . ?
C11C C6A C6 120.47(13) . . ?
O1 C7 C6A 122.34(13) . . ?
O1 C7 C7A 116.38(12) . . ?
C6A C7 C7A 121.25(13) . . ?
C8 C7A C11A 120.05(13) . . ?
C8 C7A C7 120.56(13) . . ?
C11A C7A C7 119.38(13) . . ?
C9 C8 C7A 120.52(14) . . ?
C9 C8 H8 119.7 . . ?
C7A C8 H8 119.7 . . ?
C8 C9 C10 119.74(14) . . ?
C8 C9 H9 120.1 . . ?
C10 C9 H9 120.1 . . ?
C11 C10 C9 120.34(14) . . ?
C11 C10 H10 119.8 . . ?
C9 C10 H10 119.8 . . ?
C10 C11 C11A 121.52(14) . . ?
C10 C11 H11 119.2 . . ?
C11A C11 H11 119.2 . . ?
C11 C11A C7A 117.80(14) . . ?
C11 C11A C11B 122.21(14) . . ?
C7A C11A C11B 119.98(13) . . ?
C1 C11B C11C 118.27(14) . . ?
C1 C11B C11A 122.77(13) . . ?
C11C C11B C11A 118.95(13) . . ?
C3AD C11C C11B 121.3(5) . . ?
C3AD C11C C6A 116.0(5) . . ?
C11B C11C C6A 120.76(13) . . ?
C3AD C11C C3A 16.3(5) . . ?
C11B C11C C3A 119.16(15) . . ?
C6A C11C C3A 120.04(15) . . ?
C6 N1 C12 119.34(12) . . ?
C6 N1 B1 123.92(10) . . ?
C12 N1 B1 116.50(11) . . ?
N1 C12 C13 114.30(12) . . ?
N1 C12 H12A 108.7 . . ?
C13 C12 H12A 108.7 . . ?
N1 C12 H12B 108.7 . . ?
C13 C12 H12B 108.7 . . ?
H12A C12 H12B 107.6 . . ?
C18 C13 C14 118.70(14) . . ?
C18 C13 C12 120.51(13) . . ?
C14 C13 C12 120.78(14) . . ?
C13 C14 C15 120.64(15) . . ?
C13 C14 H14 119.7 . . ?
C15 C14 H14 119.7 . . ?
C16 C15 C14 120.17(16) . . ?
C16 C15 H15 119.9 . . ?
C14 C15 H15 119.9 . . ?
C15 C16 C17 119.37(14) . . ?
C15 C16 H16 120.3 . . ?
C17 C16 H16 120.3 . . ?
C16 C17 C18 120.37(14) . . ?
C16 C17 H17 119.8 . . ?
C18 C17 H17 119.8 . . ?
C13 C18 C17 120.74(14) . . ?
C13 C18 H18 119.6 . . ?
C17 C18 H18 119.6 . . ?

loop_
_geom_bond_atom_site_label_1
_geom_bond_atom_site_label_2
_geom_bond_distance
_geom_bond_site_symmetry_2
_geom_bond_publ_flag
B1 O1 1.4688(16) 2_755 ?
B1 O1 1.4688(16) . ?
B1 N1 1.5336(18) 2_755 ?
B1 N1 1.5336(18) . ?
O1 C7 1.3309(17) . ?
C1 C2 1.387(2) . ?
C1 C11B 1.400(2) . ?
C1 H1 0.9500 . ?
C2 C3 1.382(2) . ?
C2 H2 0.9500 . ?
C3 C3A 1.371(3) . ?
C3 C3AD 1.541(12) . ?
C3 H3 0.9500 . ?
C3A C4 1.425(3) . ?
C3A C11C 1.443(3) . ?
C4 C5 1.364(3) . ?
C4 H4 0.9500 . ?
C5 C6 1.441(3) . ?
C5 H5 0.9500 . ?
C3AD C11C 1.350(9) . ?
C3AD C4D 1.503(9) . ?
C4D C5D 1.497(9) . ?
C4D C4D 1.623(10) 3_775 ?
C4D H4D 1.0000 . ?
C5D C6 1.313(9) . ?
C5D H5D 0.9500 . ?
C6 N1 1.3528(19) . ?
C6 C6A 1.445(2) . ?
C6A C7 1.393(2) . ?
C6A C11C 1.430(2) . ?
C7 C7A 1.4400(19) . ?
C7A C8 1.411(2) . ?
C7A C11A 1.412(2) . ?
C8 C9 1.378(2) . ?
C8 H8 0.9500 . ?
C9 C10 1.397(2) . ?
C9 H9 0.9500 . ?
C10 C11 1.376(2) . ?
C10 H10 0.9500 . ?
C11 C11A 1.408(2) . ?
C11 H11 0.9500 . ?
C11A C11B 1.454(2) . ?
C11B C11C 1.420(2) . ?
N1 C12 1.4713(18) . ?
C12 C13 1.5173(19) . ?
C12 H12A 0.9900 . ?
C12 H12B 0.9900 . ?
C13 C18 1.384(2) . ?
C13 C14 1.387(2) . ?
C14 C15 1.393(2) . ?
C14 H14 0.9500 . ?
C15 C16 1.381(2) . ?
C15 H15 0.9500 . ?
C16 C17 1.383(2) . ?
C16 H16 0.9500 . ?
C17 C18 1.388(2) . ?
C17 H17 0.9500 . ?
C18 H18 0.9500 . ?

loop_
_geom_torsion_atom_site_label_1
_geom_torsion_atom_site_label_2
_geom_torsion_atom_site_label_3
_geom_torsion_atom_site_label_4
_geom_torsion
_geom_torsion_site_symmetry_1
_geom_torsion_site_symmetry_2
_geom_torsion_site_symmetry_3
_geom_torsion_site_symmetry_4
_geom_torsion_publ_flag
O1 B1 O1 C7 119.29(13) 2_755 . . . ?
N1 B1 O1 C7 -120.85(12) 2_755 . . . ?
N1 B1 O1 C7 0.87(18) . . . . ?
C11B C1 C2 C3 0.0(2) . . . . ?
C1 C2 C3 C3A -2.8(3) . . . . ?
C1 C2 C3 C3AD 13.4(6) . . . . ?
C2 C3 C3A C4 -179.56(16) . . . . ?
C3AD C3 C3A C4 100.8(14) . . . . ?
C2 C3 C3A C11C 4.8(3) . . . . ?
C3AD C3 C3A C11C -74.8(14) . . . . ?
C3 C3A C4 C5 -177.55(18) . . . . ?
C11C C3A C4 C5 -1.8(3) . . . . ?
C3A C4 C5 C6 0.6(3) . . . . ?
C3A C3 C3AD C11C 80.2(15) . . . . ?
C2 C3 C3AD C11C -28.1(12) . . . . ?
C3A C3 C3AD C4D -88.6(17) . . . . ?
C2 C3 C3AD C4D 163.1(7) . . . . ?
C11C C3AD C4D C5D -20.7(15) . . . . ?
C3 C3AD C4D C5D 147.1(9) . . . . ?
C11C C3AD C4D C4D 101.7(13) . . . 3_775 ?
C3 C3AD C4D C4D -90.6(11) . . . 3_775 ?
C3AD C4D C5D C6 19.9(14) . . . . ?
C4D C4D C5D C6 -101.7(12) 3_775 . . . ?
C4D C5D C6 N1 162.7(7) . . . . ?
C4D C5D C6 C5 -78(2) . . . . ?
C4D C5D C6 C6A -2.5(13) . . . . ?
C4 C5 C6 C5D 114(2) . . . . ?
C4 C5 C6 N1 -177.30(16) . . . . ?
C4 C5 C6 C6A 0.2(3) . . . . ?
C5D C6 C6A C7 163.5(7) . . . . ?
N1 C6 C6A C7 -1.4(2) . . . . ?
C5 C6 C6A C7 -179.06(15) . . . . ?
C5D C6 C6A C11C -17.1(8) . . . . ?
N1 C6 C6A C11C 177.91(12) . . . . ?
C5 C6 C6A C11C 0.3(2) . . . . ?
B1 O1 C7 C6A 2.5(2) . . . . ?
B1 O1 C7 C7A -179.39(12) . . . . ?
C11C C6A C7 O1 178.25(12) . . . . ?
C6 C6A C7 O1 -2.4(2) . . . . ?
C11C C6A C7 C7A 0.2(2) . . . . ?
C6 C6A C7 C7A 179.60(12) . . . . ?
O1 C7 C7A C8 1.02(19) . . . . ?
C6A C7 C7A C8 179.14(13) . . . . ?
O1 C7 C7A C11A -177.76(12) . . . . ?
C6A C7 C7A C11A 0.4(2) . . . . ?
C11A C7A C8 C9 0.8(2) . . . . ?
C7 C7A C8 C9 -177.95(13) . . . . ?
C7A C8 C9 C10 0.7(2) . . . . ?
C8 C9 C10 C11 -1.4(2) . . . . ?
C9 C10 C11 C11A 0.7(2) . . . . ?
C10 C11 C11A C7A 0.8(2) . . . . ?
C10 C11 C11A C11B 179.28(14) . . . . ?
C8 C7A C11A C11 -1.5(2) . . . . ?
C7 C7A C11A C11 177.27(13) . . . . ?
C8 C7A C11A C11B 179.93(13) . . . . ?
C7 C7A C11A C11B -1.3(2) . . . . ?
C2 C1 C11B C11C 0.5(2) . . . . ?
C2 C1 C11B C11A -179.21(14) . . . . ?
C11 C11A C11B C1 2.8(2) . . . . ?
C7A C11A C11B C1 -178.66(13) . . . . ?
C11 C11A C11B C11C -176.89(13) . . . . ?
C7A C11A C11B C11C 1.6(2) . . . . ?
C4D C3AD C11C C11B -161.5(7) . . . . ?
C3 C3AD C11C C11B 30.0(12) . . . . ?
C4D C3AD C11C C6A 2.7(13) . . . . ?
C3 C3AD C11C C6A -165.8(6) . . . . ?
C4D C3AD C11C C3A 111(3) . . . . ?
C3 C3AD C11C C3A -57.2(17) . . . . ?
C1 C11B C11C C3AD -17.3(7) . . . . ?
C11A C11B C11C C3AD 162.5(7) . . . . ?
C1 C11B C11C C6A 179.25(13) . . . . ?
C11A C11B C11C C6A -1.0(2) . . . . ?
C1 C11B C11C C3A 1.5(2) . . . . ?
C11A C11B C11C C3A -178.76(16) . . . . ?
C7 C6A C11C C3AD -164.2(7) . . . . ?
C6 C6A C11C C3AD 16.4(7) . . . . ?
C7 C6A C11C C11B 0.1(2) . . . . ?
C6 C6A C11C C11B -179.26(13) . . . . ?
C7 C6A C11C C3A 177.83(16) . . . . ?
C6 C6A C11C C3A -1.5(2) . . . . ?
C3 C3A C11C C3AD 98(2) . . . . ?
C4 C3A C11C C3AD -78(2) . . . . ?
C3 C3A C11C C11B -4.2(3) . . . . ?
C4 C3A C11C C11B -179.98(15) . . . . ?
C3 C3A C11C C6A 178.08(16) . . . . ?
C4 C3A C11C C6A 2.2(3) . . . . ?
C5D C6 N1 C12 13.7(7) . . . . ?
C5 C6 N1 C12 -3.1(2) . . . . ?
C6A C6 N1 C12 179.42(12) . . . . ?
C5D C6 N1 B1 -160.6(7) . . . . ?
C5 C6 N1 B1 -177.42(16) . . . . ?
C6A C6 N1 B1 5.1(2) . . . . ?
O1 B1 N1 C6 -122.02(12) 2_755 . . . ?
O1 B1 N1 C6 -4.80(19) . . . . ?
N1 B1 N1 C6 115.93(13) 2_755 . . . ?
O1 B1 N1 C12 63.54(16) 2_755 . . . ?
O1 B1 N1 C12 -179.25(11) . . . . ?
N1 B1 N1 C12 -58.51(10) 2_755 . . . ?
C6 N1 C12 C13 66.42(17) . . . . ?
B1 N1 C12 C13 -118.87(14) . . . . ?
N1 C12 C13 C18 45.3(2) . . . . ?
N1 C12 C13 C14 -133.86(17) . . . . ?
C18 C13 C14 C15 -0.8(3) . . . . ?
C12 C13 C14 C15 178.44(18) . . . . ?
C13 C14 C15 C16 0.3(3) . . . . ?
C14 C15 C16 C17 0.3(3) . . . . ?
C15 C16 C17 C18 -0.4(3) . . . . ?
C14 C13 C18 C17 0.7(2) . . . . ?
C12 C13 C18 C17 -178.53(13) . . . . ?
C16 C17 C18 C13 -0.1(2) . . . . ?
